data_1504034
loop_
_publ_author_name
'Li, Shijun'
'Liu, Ming'
'Zheng, Bo'
'Zhu, Kelong'
'Wang, Feng'
'Li, Ning'
'Zhao, Xiao-Li'
'Huang, Feihe'

_publ_section_title
;
 Taco complex templated syntheses of a cryptand/paraquat [2]rotaxane and a
 [2]catenane by olefin metathesis.
;
_journal_issue 15
_journal_name_full 'Organic letters'
_journal_page_first 3350
_journal_page_last 3353
_journal_paper_doi 10.1021/ol9012052
_journal_volume 11
_journal_year 2009
_chemical_formula_sum 'C36 H52 O12'
_chemical_formula_weight 676.79
_chemical_name_systematic
; 
 ? 
;
_space_group_IT_number 2
_symmetry_cell_setting triclinic
_symmetry_space_group_name_Hall '-P 1'
_symmetry_space_group_name_H-M 'P -1'
_atom_sites_solution_hydrogens geom
_atom_sites_solution_primary direct
_atom_sites_solution_secondary difmap
_audit_creation_method SHELXL-97
_cell_angle_alpha 113.4510(10)
_cell_angle_beta 94.5990(10)
_cell_angle_gamma 97.8820(10)
_cell_formula_units_Z 2
_cell_length_a 7.0217(2)
_cell_length_b 11.5023(4)
_cell_length_c 12.3086(4)
_cell_measurement_temperature 173(2)
_cell_volume 893.40(5)
_computing_structure_refinement 'SHELXL-97 (Sheldrick, 1997)'
_computing_structure_solution 'SHELXS-97 (Sheldrick, 1990)'
_diffrn_ambient_temperature 173(2)
_diffrn_measured_fraction_theta_full 0.992
_diffrn_measured_fraction_theta_max 0.992
_diffrn_radiation_monochromator graphite
_diffrn_radiation_source 'fine-focus sealed tube'
_diffrn_radiation_type MoK\a
_diffrn_radiation_wavelength 0.71073
_diffrn_reflns_av_R_equivalents 0.0146
_diffrn_reflns_av_sigmaI/netI 0.0140
_diffrn_reflns_limit_h_max 8
_diffrn_reflns_limit_h_min -8
_diffrn_reflns_limit_k_max 13
_diffrn_reflns_limit_k_min -12
_diffrn_reflns_limit_l_max 14
_diffrn_reflns_limit_l_min -14
_diffrn_reflns_number 10340
_diffrn_reflns_theta_full 25.01
_diffrn_reflns_theta_max 25.01
_diffrn_reflns_theta_min 1.82
_exptl_absorpt_coefficient_mu 0.094
_exptl_absorpt_correction_T_max 1
_exptl_absorpt_correction_T_min 0.872209
_exptl_absorpt_correction_type multi-scan
_exptl_crystal_colour colorless
_exptl_crystal_density_diffrn 1.258
_exptl_crystal_density_method 'not measured'
_exptl_crystal_description block
_exptl_crystal_F_000 364
_exptl_crystal_size_max 0.652
_exptl_crystal_size_mid 0.426
_exptl_crystal_size_min 0.229
_refine_diff_density_max 0.167
_refine_diff_density_min -0.196
_refine_diff_density_rms 0.036
_refine_ls_extinction_method none
_refine_ls_goodness_of_fit_ref 1.052
_refine_ls_hydrogen_treatment mixed
_refine_ls_matrix_type full
_refine_ls_number_parameters 229
_refine_ls_number_reflns 3124
_refine_ls_number_restraints 0
_refine_ls_restrained_S_all 1.052
_refine_ls_R_factor_all 0.0360
_refine_ls_R_factor_gt 0.0338
_refine_ls_shift/su_max 0.001
_refine_ls_shift/su_mean 0.000
_refine_ls_structure_factor_coef Fsqd
_refine_ls_weighting_details 'calc w=1/[\s^2^(Fo^2^)+(0.0463P)^2^+0.2819P] where P=(Fo^2^+2Fc^2^)/3'
_refine_ls_weighting_scheme calc
_refine_ls_wR_factor_gt 0.0908
_refine_ls_wR_factor_ref 0.0932
_reflns_number_gt 2897
_reflns_number_total 3124
_reflns_threshold_expression >2sigma(I)
_cod_data_source_file ol9012052_si_001.cif
_cod_data_source_block 1
_cod_depositor_comments
;
The following automatic conversions were performed:

'_symmetry_cell_setting' value 'Triclinic' changed to 'triclinic'
according to /home/saulius/struct/CIF-dictionaries/cif_core.dic
dictionary named 'cif_core.dic' version 2.4.2 from 2011-04-26.

Automatic conversion script
Id: cif_fix_values 1715 2011-07-08 13:25:40Z adriana 
;
_cod_original_sg_symbol_H-M P-1
_cod_database_code 1504034

loop_
_symmetry_equiv_pos_as_xyz
'x, y, z'
'-x, -y, -z'

loop_
_atom_site_label
_atom_site_type_symbol
_atom_site_fract_x
_atom_site_fract_y
_atom_site_fract_z
_atom_site_U_iso_or_equiv
_atom_site_adp_type
_atom_site_occupancy
_atom_site_symmetry_multiplicity
_atom_site_calc_flag
_atom_site_refinement_flags
O1 O -0.39634(13) 0.87140(9) 1.44692(8) 0.0343(2) Uani 1 1 d .
O2 O -0.10767(12) 0.94203(8) 1.24680(7) 0.0305(2) Uani 1 1 d .
O3 O 0.21689(12) 0.85181(8) 1.12610(7) 0.0289(2) Uani 1 1 d .
O4 O 0.19791(12) 0.59474(8) 0.93385(7) 0.0281(2) Uani 1 1 d .
O5 O 0.05183(12) 0.37639(8) 0.70380(7) 0.0308(2) Uani 1 1 d .
O6 O -0.44246(13) 0.28508(9) 0.24637(8) 0.0357(2) Uani 1 1 d .
C1 C -0.56616(18) 0.80255(12) 1.45372(11) 0.0282(3) Uani 1 1 d .
C2 C -0.36626(18) 0.87545(12) 1.33519(10) 0.0284(3) Uani 1 1 d .
H2A H -0.4603 0.9208 1.3112 0.034 Uiso 1 1 calc R
H2B H -0.3803 0.7873 1.2715 0.034 Uiso 1 1 calc R
C3 C -0.16158(17) 0.94828(12) 1.35735(10) 0.0281(3) Uani 1 1 d .
H3A H -0.1537 1.0393 1.4136 0.034 Uiso 1 1 calc R
H3B H -0.0717 0.9099 1.3936 0.034 Uiso 1 1 calc R
C4 C 0.08069(18) 1.01743(12) 1.26587(11) 0.0306(3) Uani 1 1 d .
H4A H 0.1653 1.0081 1.3291 0.037 Uiso 1 1 calc R
H4B H 0.0708 1.1095 1.2934 0.037 Uiso 1 1 calc R
C5 C 0.16902(19) 0.97516(12) 1.15257(11) 0.0301(3) Uani 1 1 d .
H5A H 0.0757 0.9711 1.0859 0.036 Uiso 1 1 calc R
H5B H 0.2876 1.0380 1.1623 0.036 Uiso 1 1 calc R
C6 C 0.34098(18) 0.81774(12) 1.03725(11) 0.0303(3) Uani 1 1 d .
H6A H 0.4685 0.8767 1.0678 0.036 Uiso 1 1 calc R
H6B H 0.2831 0.8256 0.9650 0.036 Uiso 1 1 calc R
C7 C 0.36769(17) 0.68176(12) 1.00600(11) 0.0291(3) Uani 1 1 d .
H7A H 0.4803 0.6650 0.9622 0.035 Uiso 1 1 calc R
H7B H 0.3944 0.6688 1.0802 0.035 Uiso 1 1 calc R
C8 C 0.21773(18) 0.46488(12) 0.90297(11) 0.0281(3) Uani 1 1 d .
H8A H 0.2336 0.4489 0.9762 0.034 Uiso 1 1 calc R
H8B H 0.3347 0.4479 0.8635 0.034 Uiso 1 1 calc R
C9 C 0.04098(18) 0.37688(12) 0.82005(10) 0.0276(3) Uani 1 1 d .
H9A H 0.0358 0.2886 0.8155 0.033 Uiso 1 1 calc R
H9B H -0.0778 0.4075 0.8497 0.033 Uiso 1 1 calc R
C10 C -0.27436(18) 0.24831(11) 0.63672(10) 0.0269(3) Uani 1 1 d .
H10A H -0.2777 0.2362 0.7086 0.032 Uiso 1 1 calc R
C11 C -0.10973(18) 0.31738(11) 0.61909(10) 0.0268(3) Uani 1 1 d .
C12 C -0.10252(19) 0.33270(13) 0.51271(11) 0.0315(3) Uani 1 1 d .
H12A H 0.0115 0.3788 0.5013 0.038 Uiso 1 1 calc R
C13 C -0.26285(19) 0.28020(13) 0.42344(11) 0.0336(3) Uani 1 1 d .
C14 C -0.42891(18) 0.21345(13) 0.44062(11) 0.0325(3) Uani 1 1 d .
H14A H -0.5394 0.1786 0.3800 0.039 Uiso 1 1 calc R
C15 C -0.2560(2) 0.29254(17) 0.30532(12) 0.0453(4) Uani 1 1 d .
H15A H -0.1738 0.3761 0.3204 0.054 Uiso 1 1 calc R
H15B H -0.1943 0.2231 0.2519 0.054 Uiso 1 1 calc R
C16 C -0.5208(3) 0.39767(16) 0.30135(14) 0.0570(5) Uani 1 1 d .
H16A H -0.4328 0.4730 0.3019 0.068 Uiso 1 1 calc R
H16B H -0.5329 0.4129 0.3853 0.068 Uiso 1 1 calc R
C17 C -0.7187(3) 0.3823(2) 0.2333(2) 0.0644(6) Uani 1 1 d .
C18 C -0.8016(3) 0.2863(2) 0.1348(2) 0.0606(5) Uani 1 1 d .
H18B H -0.737(3) 0.2082(19) 0.0948(17) 0.064(5) Uiso 1 1 d .
H18A H -0.932(3) 0.288(2) 0.093(2) 0.085(7) Uiso 1 1 d .
H17A H -0.773(4) 0.448(3) 0.267(2) 0.098(8) Uiso 1 1 d .

loop_
_atom_site_aniso_label
_atom_site_aniso_U_11
_atom_site_aniso_U_22
_atom_site_aniso_U_33
_atom_site_aniso_U_23
_atom_site_aniso_U_13
_atom_site_aniso_U_12
O1 0.0298(5) 0.0444(5) 0.0240(4) 0.0148(4) -0.0004(4) -0.0078(4)
O2 0.0273(4) 0.0360(5) 0.0239(4) 0.0106(4) 0.0030(3) -0.0015(4)
O3 0.0341(5) 0.0282(5) 0.0260(4) 0.0126(4) 0.0097(4) 0.0038(4)
O4 0.0259(4) 0.0266(4) 0.0270(4) 0.0084(4) -0.0035(3) 0.0029(3)
O5 0.0295(5) 0.0372(5) 0.0215(4) 0.0118(4) 0.0005(3) -0.0045(4)
O6 0.0394(5) 0.0432(5) 0.0265(5) 0.0164(4) 0.0042(4) 0.0086(4)
C1 0.0283(6) 0.0281(6) 0.0250(6) 0.0091(5) 0.0043(5) 0.0005(5)
C2 0.0287(6) 0.0325(6) 0.0208(6) 0.0098(5) 0.0022(5) 0.0005(5)
C3 0.0276(6) 0.0308(6) 0.0225(6) 0.0087(5) 0.0032(5) 0.0016(5)
C4 0.0286(6) 0.0269(6) 0.0316(7) 0.0089(5) 0.0048(5) -0.0001(5)
C5 0.0334(7) 0.0274(6) 0.0309(6) 0.0146(5) 0.0054(5) 0.0019(5)
C6 0.0307(6) 0.0321(7) 0.0242(6) 0.0097(5) 0.0066(5) -0.0019(5)
C7 0.0233(6) 0.0342(7) 0.0248(6) 0.0089(5) 0.0012(5) 0.0010(5)
C8 0.0302(6) 0.0294(6) 0.0248(6) 0.0117(5) 0.0009(5) 0.0064(5)
C9 0.0321(6) 0.0284(6) 0.0217(6) 0.0112(5) 0.0029(5) 0.0015(5)
C10 0.0318(6) 0.0269(6) 0.0211(6) 0.0099(5) 0.0043(5) 0.0026(5)
C11 0.0288(6) 0.0250(6) 0.0217(6) 0.0064(5) 0.0011(5) 0.0012(5)
C12 0.0315(7) 0.0356(7) 0.0260(6) 0.0132(5) 0.0054(5) -0.0011(5)
C13 0.0360(7) 0.0406(7) 0.0240(6) 0.0145(6) 0.0047(5) 0.0029(6)
C14 0.0295(6) 0.0399(7) 0.0235(6) 0.0115(5) -0.0012(5) -0.0008(5)
C15 0.0357(7) 0.0719(11) 0.0288(7) 0.0261(7) 0.0008(6) -0.0022(7)
C16 0.0990(14) 0.0406(8) 0.0401(8) 0.0204(7) 0.0225(9) 0.0224(9)
C17 0.0823(14) 0.0727(13) 0.0858(15) 0.0611(13) 0.0531(13) 0.0556(12)
C18 0.0360(9) 0.0780(14) 0.0983(16) 0.0653(14) 0.0157(9) 0.0154(9)

loop_
_atom_type_symbol
_atom_type_description
_atom_type_scat_dispersion_real
_atom_type_scat_dispersion_imag
_atom_type_scat_source
C C 0.0033 0.0016 'International Tables Vol C Tables 4.2.6.8 and 6.1.1.4'
H H 0.0000 0.0000 'International Tables Vol C Tables 4.2.6.8 and 6.1.1.4'
O O 0.0106 0.0060 'International Tables Vol C Tables 4.2.6.8 and 6.1.1.4'

loop_
_geom_angle_atom_site_label_1
_geom_angle_atom_site_label_2
_geom_angle_atom_site_label_3
_geom_angle
_geom_angle_site_symmetry_1
_geom_angle_site_symmetry_3
C1 O1 C2 118.90(9) . .
C3 O2 C4 110.28(9) . .
C5 O3 C6 112.69(9) . .
C7 O4 C8 111.50(9) . .
C11 O5 C9 117.35(9) . .
C16 O6 C15 112.90(13) . .
O1 C1 C14 115.08(11) . 2_467
O1 C1 C10 123.81(11) . 2_467
C14 C1 C10 121.12(11) 2_467 2_467
O1 C2 C3 104.60(9) . .
O1 C2 H2A 110.8 . .
C3 C2 H2A 110.8 . .
O1 C2 H2B 110.8 . .
C3 C2 H2B 110.8 . .
H2A C2 H2B 108.9 . .
O2 C3 C2 108.94(9) . .
O2 C3 H3A 109.9 . .
C2 C3 H3A 109.9 . .
O2 C3 H3B 109.9 . .
C2 C3 H3B 109.9 . .
H3A C3 H3B 108.3 . .
O2 C4 C5 110.52(10) . .
O2 C4 H4A 109.5 . .
C5 C4 H4A 109.5 . .
O2 C4 H4B 109.5 . .
C5 C4 H4B 109.5 . .
H4A C4 H4B 108.1 . .
O3 C5 C4 109.18(10) . .
O3 C5 H5A 109.8 . .
C4 C5 H5A 109.8 . .
O3 C5 H5B 109.8 . .
C4 C5 H5B 109.8 . .
H5A C5 H5B 108.3 . .
O3 C6 C7 109.13(10) . .
O3 C6 H6A 109.9 . .
C7 C6 H6A 109.9 . .
O3 C6 H6B 109.9 . .
C7 C6 H6B 109.9 . .
H6A C6 H6B 108.3 . .
O4 C7 C6 109.96(10) . .
O4 C7 H7A 109.7 . .
C6 C7 H7A 109.7 . .
O4 C7 H7B 109.7 . .
C6 C7 H7B 109.7 . .
H7A C7 H7B 108.2 . .
O4 C8 C9 109.46(10) . .
O4 C8 H8A 109.8 . .
C9 C8 H8A 109.8 . .
O4 C8 H8B 109.8 . .
C9 C8 H8B 109.8 . .
H8A C8 H8B 108.2 . .
O5 C9 C8 108.06(9) . .
O5 C9 H9A 110.1 . .
C8 C9 H9A 110.1 . .
O5 C9 H9B 110.1 . .
C8 C9 H9B 110.1 . .
H9A C9 H9B 108.4 . .
C1 C10 C11 118.26(11) 2_467 .
C1 C10 H10A 120.9 2_467 .
C11 C10 H10A 120.9 . .
O5 C11 C12 115.66(11) . .
O5 C11 C10 123.28(11) . .
C12 C11 C10 121.05(11) . .
C13 C12 C11 119.62(11) . .
C13 C12 H12A 120.2 . .
C11 C12 H12A 120.2 . .
C14 C13 C12 119.98(12) . .
C14 C13 C15 119.54(12) . .
C12 C13 C15 120.46(12) . .
C13 C14 C1 119.96(12) . 2_467
C13 C14 H14A 120.0 . .
C1 C14 H14A 120.0 2_467 .
O6 C15 C13 113.13(11) . .
O6 C15 H15A 109.0 . .
C13 C15 H15A 109.0 . .
O6 C15 H15B 109.0 . .
C13 C15 H15B 109.0 . .
H15A C15 H15B 107.8 . .
O6 C16 C17 109.66(15) . .
O6 C16 H16A 109.7 . .
C17 C16 H16A 109.7 . .
O6 C16 H16B 109.7 . .
C17 C16 H16B 109.7 . .
H16A C16 H16B 108.2 . .
C18 C17 C16 126.60(16) . .
C18 C17 H17A 121.6(17) . .
C16 C17 H17A 111.8(17) . .
C17 C18 H18B 121.5(11) . .
C17 C18 H18A 120.6(13) . .
H18B C18 H18A 117.8(17) . .

loop_
_geom_bond_atom_site_label_1
_geom_bond_atom_site_label_2
_geom_bond_distance
_geom_bond_site_symmetry_2
O1 C1 1.3660(15) .
O1 C2 1.4259(14) .
O2 C3 1.4185(14) .
O2 C4 1.4248(15) .
O3 C5 1.4187(15) .
O3 C6 1.4192(14) .
O4 C7 1.4167(14) .
O4 C8 1.4172(15) .
O5 C11 1.3677(14) .
O5 C9 1.4369(14) .
O6 C16 1.4125(19) .
O6 C15 1.4196(17) .
C1 C14 1.3866(18) 2_467
C1 C10 1.3919(17) 2_467
C2 C3 1.5056(17) .
C2 H2A 0.9900 .
C2 H2B 0.9900 .
C3 H3A 0.9900 .
C3 H3B 0.9900 .
C4 C5 1.4992(17) .
C4 H4A 0.9900 .
C4 H4B 0.9900 .
C5 H5A 0.9900 .
C5 H5B 0.9900 .
C6 C7 1.4976(18) .
C6 H6A 0.9900 .
C6 H6B 0.9900 .
C7 H7A 0.9900 .
C7 H7B 0.9900 .
C8 C9 1.4956(17) .
C8 H8A 0.9900 .
C8 H8B 0.9900 .
C9 H9A 0.9900 .
C9 H9B 0.9900 .
C10 C1 1.3919(17) 2_467
C10 C11 1.3929(17) .
C10 H10A 0.9500 .
C11 C12 1.3928(17) .
C12 C13 1.3880(18) .
C12 H12A 0.9500 .
C13 C14 1.3845(19) .
C13 C15 1.5198(17) .
C14 C1 1.3866(18) 2_467
C14 H14A 0.9500 .
C15 H15A 0.9900 .
C15 H15B 0.9900 .
C16 C17 1.514(3) .
C16 H16A 0.9900 .
C16 H16B 0.9900 .
C17 C18 1.293(3) .
C17 H17A 0.86(3) .
C18 H18B 1.03(2) .
C18 H18A 1.02(2) .

loop_
_geom_torsion_atom_site_label_1
_geom_torsion_atom_site_label_2
_geom_torsion_atom_site_label_3
_geom_torsion_atom_site_label_4
_geom_torsion
_geom_torsion_site_symmetry_1
_geom_torsion_site_symmetry_4
C2 O1 C1 C14 170.18(11) . 2_467
C2 O1 C1 C10 -10.25(18) . 2_467
C1 O1 C2 C3 -175.20(10) . .
C4 O2 C3 C2 176.08(10) . .
O1 C2 C3 O2 171.89(9) . .
C3 O2 C4 C5 159.26(10) . .
C6 O3 C5 C4 -166.20(10) . .
O2 C4 C5 O3 -70.23(13) . .
C5 O3 C6 C7 -174.33(10) . .
C8 O4 C7 C6 -179.73(9) . .
O3 C6 C7 O4 75.03(12) . .
C7 O4 C8 C9 -176.06(9) . .
C11 O5 C9 C8 -170.28(10) . .
O4 C8 C9 O5 75.25(12) . .
C9 O5 C11 C12 172.29(11) . .
C9 O5 C11 C10 -6.33(17) . .
C1 C10 C11 O5 177.00(11) 2_467 .
C1 C10 C11 C12 -1.54(18) 2_467 .
O5 C11 C12 C13 -177.60(11) . .
C10 C11 C12 C13 1.05(19) . .
C11 C12 C13 C14 0.2(2) . .
C11 C12 C13 C15 -178.26(13) . .
C12 C13 C14 C1 -1.0(2) . 2_467
C15 C13 C14 C1 177.53(13) . 2_467
C16 O6 C15 C13 73.78(16) . .
C14 C13 C15 O6 26.4(2) . .
C12 C13 C15 O6 -155.06(13) . .
C15 O6 C16 C17 179.88(12) . .
O6 C16 C17 C18 -4.8(2) . .
